data_7124928
loop_
_publ_author_name
'Chen, Ling'
'Cui, Yu-Ming'
'Xu, Zheng'
'Cao, Jian'
'Zheng, Zhan-Jiang'
'Xu, Li-Wen'

_publ_section_title
;
 An efficient approach toward formation of polycyclic coumarin derivatives
 via carbocation-initiated [4+2] cycloaddition and atom-economical
 photo-irradiated cyclization.
;
_journal_issue 74
_journal_name_full 'Chemical communications (Cambridge, England)'
_journal_page_first 11131
_journal_page_last 11134
_journal_paper_doi 10.1039/c6cc05698a
_journal_volume 52
_journal_year 2016
_chemical_formula_sum 'C29 H20 O2'
_chemical_formula_weight 400.45
_space_group_IT_number 2
_space_group_name_Hall '-P 1'
_space_group_name_H-M_alt 'P -1'
_symmetry_cell_setting triclinic
_symmetry_space_group_name_H-M 'P -1'
_atom_sites_solution_hydrogens geom
_atom_sites_solution_primary direct
_atom_sites_solution_secondary difmap
_audit_creation_method SHELXL-97
_audit_update_record
;
2016-07-05 deposited with the CCDC.
2016-08-16 downloaded from the CCDC.
;
_cell_angle_alpha 79.030(2)
_cell_angle_beta 81.504(2)
_cell_angle_gamma 74.717(2)
_cell_formula_units_Z 2
_cell_length_a 8.6037(8)
_cell_length_b 9.6242(9)
_cell_length_c 13.0214(12)
_cell_measurement_temperature 296(2)
_cell_measurement_theta_max 27.36
_cell_measurement_theta_min 2.21
_cell_volume 1015.65(16)
_computing_cell_refinement 'Bruker SAINT'
_computing_data_collection 'Bruker APEX2'
_computing_data_reduction 'Bruker SAINT'
_computing_molecular_graphics 'Bruker SHELXTL'
_computing_publication_material 'Bruker SHELXTL'
_computing_structure_refinement 'SHELXL-97 (Sheldrick, 2008)'
_computing_structure_solution 'SHELXS-97 (Sheldrick, 2008)'
_diffrn_ambient_temperature 296(2)
_diffrn_measured_fraction_theta_full 0.992
_diffrn_measured_fraction_theta_max 0.992
_diffrn_measurement_device_type 'Bruker APEX-II CCD'
_diffrn_measurement_method '\f and \w scans'
_diffrn_radiation_monochromator graphite
_diffrn_radiation_source 'fine-focus sealed tube'
_diffrn_radiation_type MoK\a
_diffrn_radiation_wavelength 0.71073
_diffrn_reflns_av_R_equivalents 0.0296
_diffrn_reflns_av_sigmaI/netI 0.0345
_diffrn_reflns_limit_h_max 10
_diffrn_reflns_limit_h_min -10
_diffrn_reflns_limit_k_max 11
_diffrn_reflns_limit_k_min -11
_diffrn_reflns_limit_l_max 15
_diffrn_reflns_limit_l_min -15
_diffrn_reflns_number 10663
_diffrn_reflns_theta_full 25.20
_diffrn_reflns_theta_max 25.20
_diffrn_reflns_theta_min 1.60
_exptl_absorpt_coefficient_mu 0.081
_exptl_absorpt_correction_T_max 0.990
_exptl_absorpt_correction_T_min 0.985
_exptl_absorpt_correction_type multi-scan
_exptl_crystal_colour colorless
_exptl_crystal_density_diffrn 1.309
_exptl_crystal_density_method 'not measured'
_exptl_crystal_description block
_exptl_crystal_F_000 420
_exptl_crystal_size_max 0.20
_exptl_crystal_size_mid 0.16
_exptl_crystal_size_min 0.12
_refine_diff_density_max 0.155
_refine_diff_density_min -0.229
_refine_diff_density_rms 0.051
_refine_ls_extinction_method none
_refine_ls_goodness_of_fit_ref 1.023
_refine_ls_hydrogen_treatment mixed
_refine_ls_matrix_type full
_refine_ls_number_parameters 280
_refine_ls_number_reflns 3627
_refine_ls_number_restraints 0
_refine_ls_restrained_S_all 1.023
_refine_ls_R_factor_all 0.0619
_refine_ls_R_factor_gt 0.0433
_refine_ls_shift/su_max 0.000
_refine_ls_shift/su_mean 0.000
_refine_ls_structure_factor_coef Fsqd
_refine_ls_weighting_details 'calc w=1/[\s^2^(Fo^2^)+(0.0678P)^2^+0.1027P] where P=(Fo^2^+2Fc^2^)/3'
_refine_ls_weighting_scheme calc
_refine_ls_wR_factor_gt 0.1124
_refine_ls_wR_factor_ref 0.1250
_reflns_number_gt 2681
_reflns_number_total 3627
_reflns_threshold_expression >2sigma(I)
_cod_data_source_file c6cc05698a2.cif
_cod_data_source_block mo_20141111b_0m
_cod_depositor_comments
;
The following automatic conversions were performed:

data item '_exptl_absorpt_correction_type' value 'Multi-scan' was
changed to 'multi-scan' in accordance with the
/home/saulius/struct/COD-crude-data/automatic-downloads/DataCite-retrospective/RSC/depositions/lib/dictionaries/cif_core.dic
dictionary named 'cif_core.dic' version 2.4.2 last updated on
2011-04-26.

data item '_symmetry_cell_setting' value 'Triclinic' was changed to
'triclinic' in accordance with the
/home/saulius/struct/COD-crude-data/automatic-downloads/DataCite-retrospective/RSC/depositions/lib/dictionaries/cif_core.dic
dictionary named 'cif_core.dic' version 2.4.2 last updated on
2011-04-26.

Automatic conversion script
Id: cif_fix_values 6909 2019-04-08 15:41:33Z antanas 
;
_cod_original_sg_symbol_H-M P-1
_cod_database_code 7124928

loop_
_symmetry_equiv_pos_as_xyz
'x, y, z'
'-x, -y, -z'

loop_
_atom_site_label
_atom_site_type_symbol
_atom_site_fract_x
_atom_site_fract_y
_atom_site_fract_z
_atom_site_U_iso_or_equiv
_atom_site_adp_type
_atom_site_occupancy
_atom_site_symmetry_multiplicity
_atom_site_calc_flag
_atom_site_refinement_flags
C1 C 0.70993(19) 0.58126(17) 0.16530(12) 0.0374(4) Uani 1 1 d .
C7 C 0.82053(18) 0.46590(16) 0.23884(12) 0.0349(4) Uani 1 1 d .
C8 C 0.8641(2) 0.31642(17) 0.20141(12) 0.0380(4) Uani 1 1 d .
C2 C 0.6405(2) 0.71938(17) 0.19203(14) 0.0469(4) Uani 1 1 d .
H2 H 0.6610 0.7406 0.2547 0.056 Uiso 1 1 calc R
C4 C 0.5119(2) 0.7972(2) 0.03310(17) 0.0594(5) Uani 1 1 d .
H4 H 0.4451 0.8688 -0.0104 0.071 Uiso 1 1 calc R
C6 C 0.6798(2) 0.55529(19) 0.06982(13) 0.0474(4) Uani 1 1 d .
H6 H 0.7262 0.4645 0.0496 0.057 Uiso 1 1 calc R
C13 C 1.0080(2) 0.26899(19) 0.14088(13) 0.0488(4) Uani 1 1 d .
H13 H 1.0823 0.3267 0.1245 0.059 Uiso 1 1 calc R
C9 C 0.7563(3) 0.2274(2) 0.22359(15) 0.0558(5) Uani 1 1 d .
H9 H 0.6577 0.2574 0.2630 0.067 Uiso 1 1 calc R
C5 C 0.5817(2) 0.6622(2) 0.00385(15) 0.0573(5) Uani 1 1 d .
H5 H 0.5632 0.6428 -0.0600 0.069 Uiso 1 1 calc R
C3 C 0.5418(2) 0.8251(2) 0.12715(16) 0.0570(5) Uani 1 1 d .
H3 H 0.4952 0.9160 0.1471 0.068 Uiso 1 1 calc R
C12 C 1.0434(3) 0.1368(2) 0.10422(16) 0.0650(6) Uani 1 1 d .
H12 H 1.1404 0.1072 0.0631 0.078 Uiso 1 1 calc R
C10 C 0.7928(3) 0.0948(2) 0.18826(18) 0.0716(6) Uani 1 1 d .
H10 H 0.7198 0.0358 0.2053 0.086 Uiso 1 1 calc R
C11 C 0.9362(3) 0.0495(2) 0.12822(17) 0.0727(7) Uani 1 1 d .
H11 H 0.9603 -0.0395 0.1041 0.087 Uiso 1 1 calc R
C22 C 0.84149(19) 0.34510(17) 0.42678(12) 0.0364(4) Uani 1 1 d .
C20 C 0.99789(19) 0.35546(17) 0.42055(12) 0.0396(4) Uani 1 1 d .
C25 C 0.78326(19) 0.23481(17) 0.50303(12) 0.0382(4) Uani 1 1 d .
C14 C 0.97481(19) 0.51377(17) 0.24585(13) 0.0389(4) Uani 1 1 d .
C19 C 1.05929(19) 0.46011(18) 0.33547(13) 0.0411(4) Uani 1 1 d .
C21 C 0.73341(19) 0.45218(17) 0.35230(12) 0.0367(4) Uani 1 1 d .
H21A H 0.7031 0.5468 0.3752 0.044 Uiso 1 1 calc R
H21B H 0.6353 0.4203 0.3529 0.044 Uiso 1 1 calc R
C24 C 0.8923(2) 0.14039(19) 0.56895(13) 0.0440(4) Uani 1 1 d .
C23 C 1.1036(2) 0.2643(2) 0.49839(15) 0.0486(4) Uani 1 1 d .
C26 C 0.6271(2) 0.21069(19) 0.51355(13) 0.0453(4) Uani 1 1 d .
H26 H 0.5495 0.2732 0.4725 0.054 Uiso 1 1 calc R
C29 C 0.8538(2) 0.0243(2) 0.63890(14) 0.0548(5) Uani 1 1 d .
H29 H 0.9302 -0.0379 0.6810 0.066 Uiso 1 1 calc R
C15 C 1.0339(2) 0.60737(19) 0.16378(15) 0.0499(5) Uani 1 1 d .
H15 H 0.9784 0.6418 0.1043 0.060 Uiso 1 1 calc R
C27 C 0.5873(2) 0.0960(2) 0.58358(14) 0.0529(5) Uani 1 1 d .
H27 H 0.4836 0.0813 0.5895 0.063 Uiso 1 1 calc R
C18 C 1.1998(2) 0.5063(2) 0.33903(16) 0.0545(5) Uani 1 1 d .
H18 H 1.2569 0.4728 0.3978 0.065 Uiso 1 1 calc R
C28 C 0.7016(3) 0.0022(2) 0.64539(14) 0.0567(5) Uani 1 1 d .
H28 H 0.6748 -0.0763 0.6916 0.068 Uiso 1 1 calc R
C16 C 1.1734(2) 0.6505(2) 0.16847(18) 0.0611(5) Uani 1 1 d .
H16 H 1.2119 0.7126 0.1125 0.073 Uiso 1 1 calc R
C17 C 1.2544(2) 0.6009(2) 0.25640(19) 0.0642(6) Uani 1 1 d .
H17 H 1.3471 0.6311 0.2605 0.077 Uiso 1 1 calc R
O1 O 1.04557(15) 0.15867(14) 0.56748(10) 0.0537(3) Uani 1 1 d .
O2 O 1.23716(16) 0.27158(16) 0.50996(13) 0.0727(4) Uani 1 1 d .

loop_
_atom_site_aniso_label
_atom_site_aniso_U_11
_atom_site_aniso_U_22
_atom_site_aniso_U_33
_atom_site_aniso_U_23
_atom_site_aniso_U_13
_atom_site_aniso_U_12
C1 0.0350(9) 0.0377(9) 0.0406(9) -0.0013(7) -0.0027(7) -0.0146(7)
C7 0.0337(8) 0.0365(8) 0.0357(8) -0.0063(7) -0.0048(6) -0.0096(7)
C8 0.0474(10) 0.0365(8) 0.0313(8) -0.0031(7) -0.0131(7) -0.0090(7)
C2 0.0530(11) 0.0382(9) 0.0488(10) -0.0020(8) -0.0049(8) -0.0139(8)
C4 0.0544(12) 0.0492(11) 0.0689(13) 0.0187(10) -0.0174(10) -0.0161(9)
C6 0.0519(11) 0.0466(10) 0.0457(10) -0.0050(8) -0.0122(8) -0.0132(8)
C13 0.0594(12) 0.0436(10) 0.0405(9) -0.0065(8) -0.0061(8) -0.0070(8)
C9 0.0653(13) 0.0542(11) 0.0573(11) -0.0133(9) -0.0097(9) -0.0259(10)
C5 0.0630(13) 0.0609(12) 0.0511(11) 0.0075(9) -0.0226(9) -0.0229(10)
C3 0.0607(12) 0.0381(10) 0.0661(13) 0.0044(9) -0.0048(10) -0.0116(9)
C12 0.0858(15) 0.0535(12) 0.0492(11) -0.0177(9) -0.0114(10) 0.0036(11)
C10 0.1055(19) 0.0547(12) 0.0714(14) -0.0111(11) -0.0261(14) -0.0384(13)
C11 0.123(2) 0.0423(11) 0.0558(12) -0.0160(10) -0.0302(13) -0.0074(13)
C22 0.0349(9) 0.0412(9) 0.0347(8) -0.0127(7) -0.0069(7) -0.0056(7)
C20 0.0338(9) 0.0450(9) 0.0428(9) -0.0168(7) -0.0088(7) -0.0051(7)
C25 0.0387(9) 0.0439(9) 0.0320(8) -0.0101(7) -0.0070(7) -0.0055(7)
C14 0.0342(9) 0.0400(9) 0.0454(9) -0.0159(7) -0.0001(7) -0.0097(7)
C19 0.0318(9) 0.0453(9) 0.0508(10) -0.0203(8) -0.0032(7) -0.0086(7)
C21 0.0323(8) 0.0406(9) 0.0375(8) -0.0061(7) -0.0053(7) -0.0086(7)
C24 0.0433(10) 0.0498(10) 0.0377(9) -0.0101(8) -0.0109(7) -0.0034(8)
C23 0.0391(10) 0.0540(11) 0.0556(11) -0.0170(9) -0.0140(8) -0.0054(8)
C26 0.0417(10) 0.0509(10) 0.0412(9) -0.0031(8) -0.0076(7) -0.0087(8)
C29 0.0610(13) 0.0535(11) 0.0421(10) -0.0006(8) -0.0162(9) 0.0004(9)
C15 0.0450(10) 0.0513(10) 0.0552(11) -0.0096(8) 0.0022(8) -0.0182(9)
C27 0.0530(11) 0.0581(11) 0.0456(10) -0.0001(9) -0.0027(8) -0.0169(9)
C18 0.0386(10) 0.0649(12) 0.0680(12) -0.0251(10) -0.0054(9) -0.0163(9)
C28 0.0683(13) 0.0533(11) 0.0434(10) 0.0011(8) -0.0037(9) -0.0133(10)
C16 0.0482(11) 0.0601(12) 0.0771(14) -0.0111(11) 0.0079(10) -0.0244(10)
C17 0.0408(11) 0.0695(13) 0.0929(16) -0.0257(12) 0.0024(11) -0.0278(10)
O1 0.0448(7) 0.0615(8) 0.0534(8) -0.0066(6) -0.0218(6) -0.0031(6)
O2 0.0441(8) 0.0815(10) 0.0976(11) -0.0076(8) -0.0363(7) -0.0129(7)

loop_
_atom_type_symbol
_atom_type_description
_atom_type_scat_dispersion_real
_atom_type_scat_dispersion_imag
_atom_type_scat_source
C C 0.0033 0.0016 'International Tables Vol C Tables 4.2.6.8 and 6.1.1.4'
H H 0.0000 0.0000 'International Tables Vol C Tables 4.2.6.8 and 6.1.1.4'
O O 0.0106 0.0060 'International Tables Vol C Tables 4.2.6.8 and 6.1.1.4'

loop_
_geom_angle_atom_site_label_1
_geom_angle_atom_site_label_2
_geom_angle_atom_site_label_3
_geom_angle
C6 C1 C2 117.63(16)
C6 C1 C7 122.36(15)
C2 C1 C7 119.97(14)
C14 C7 C1 110.63(12)
C14 C7 C8 110.43(12)
C1 C7 C8 110.81(12)
C14 C7 C21 105.85(12)
C1 C7 C21 109.57(12)
C8 C7 C21 109.42(12)
C13 C8 C9 117.58(15)
C13 C8 C7 121.55(14)
C9 C8 C7 120.81(15)
C3 C2 C1 121.15(17)
C3 C4 C5 119.48(18)
C1 C6 C5 121.30(17)
C8 C13 C12 121.14(18)
C10 C9 C8 121.19(19)
C4 C5 C6 119.91(19)
C4 C3 C2 120.52(18)
C11 C12 C13 120.3(2)
C11 C10 C9 120.4(2)
C12 C11 C10 119.32(18)
C20 C22 C25 120.80(15)
C20 C22 C21 117.49(14)
C25 C22 C21 121.71(14)
C22 C20 C23 119.75(15)
C22 C20 C19 119.87(15)
C23 C20 C19 120.37(14)
C24 C25 C26 116.79(15)
C24 C25 C22 117.60(15)
C26 C25 C22 125.56(15)
C15 C14 C19 119.50(15)
C15 C14 C7 120.70(15)
C19 C14 C7 119.78(14)
C18 C19 C14 118.15(16)
C18 C19 C20 123.14(16)
C14 C19 C20 118.71(14)
C22 C21 C7 110.74(12)
O1 C24 C29 116.38(16)
O1 C24 C25 121.08(15)
C29 C24 C25 122.54(17)
O2 C23 O1 115.20(17)
O2 C23 C20 127.42(18)
O1 C23 C20 117.38(15)
C27 C26 C25 120.99(17)
C28 C29 C24 119.05(17)
C16 C15 C14 121.42(19)
C26 C27 C28 120.10(18)
C17 C18 C19 120.91(19)
C29 C28 C27 120.47(17)
C17 C16 C15 119.32(18)
C16 C17 C18 120.68(17)
C23 O1 C24 122.84(14)

loop_
_geom_bond_atom_site_label_1
_geom_bond_atom_site_label_2
_geom_bond_distance
C1 C6 1.387(2)
C1 C2 1.393(2)
C1 C7 1.537(2)
C7 C14 1.535(2)
C7 C8 1.542(2)
C7 C21 1.553(2)
C8 C13 1.383(2)
C8 C9 1.387(2)
C2 C3 1.378(3)
C4 C3 1.376(3)
C4 C5 1.380(3)
C6 C5 1.389(3)
C13 C12 1.387(3)
C9 C10 1.381(3)
C12 C11 1.370(3)
C10 C11 1.372(3)
C22 C20 1.365(2)
C22 C25 1.448(2)
C22 C21 1.499(2)
C20 C23 1.462(2)
C20 C19 1.484(2)
C25 C24 1.391(2)
C25 C26 1.406(2)
C14 C15 1.388(2)
C14 C19 1.407(2)
C19 C18 1.403(2)
C24 O1 1.372(2)
C24 C29 1.381(2)
C23 O2 1.202(2)
C23 O1 1.371(2)
C26 C27 1.375(2)
C29 C28 1.369(3)
C15 C16 1.383(2)
C27 C28 1.385(3)
C18 C17 1.382(3)
C16 C17 1.370(3)
